data_7026551
loop_
_publ_author_name
'Weichert, Katja'
'Carlson, Bryan'
'Reinke, Helmut'
'Krempner, Clemens'

_publ_section_title
;
 A dimeric aluminium hydroxide supported by a new disiloxide ligand.
;
_journal_issue 48
_journal_name_full 'Dalton transactions (Cambridge, England : 2003)'
_journal_page_first 11513
_journal_page_last 11515
_journal_paper_doi 10.1039/c0dt00507j
_journal_volume 39
_journal_year 2010
_chemical_formula_sum 'C30 H90 O2 Si14'
_chemical_formula_weight 876.28
_chemical_name_systematic
;
3,6-Dihydroxy-1,1,1,2,7,8,8,8-octamethyl-3,6-bis(1',2',2',2'-
tetramethyl-1'-trimethylsilyl-disilanyl)-2,7-bis(trimethylsilyl)-
1,2,3,6,7,8-hexasilaoctane
;
_space_group_IT_number 2
_symmetry_cell_setting triclinic
_symmetry_space_group_name_Hall '-P 1'
_symmetry_space_group_name_H-M 'P -1'
_atom_sites_solution_hydrogens geom
_atom_sites_solution_primary direct
_atom_sites_solution_secondary difmap
_audit_creation_method SHELXL-97
_cell_angle_alpha 83.126(2)
_cell_angle_beta 73.021(2)
_cell_angle_gamma 66.837(3)
_cell_formula_units_Z 1
_cell_length_a 10.2513(6)
_cell_length_b 12.3844(7)
_cell_length_c 12.7960(7)
_cell_measurement_reflns_used 9349
_cell_measurement_temperature 173(2)
_cell_measurement_theta_max 30.00
_cell_measurement_theta_min 2.28
_cell_volume 1428.45(14)
_computing_cell_refinement 'Bruker SMART'
_computing_data_collection 'Bruker SMART'
_computing_data_reduction 'Bruker SAINT'
_computing_molecular_graphics 'Bruker SHELXTL'
_computing_publication_material 'Bruker SHELXTL'
_computing_structure_refinement 'Bruker SHELXTL'
_computing_structure_solution 'Bruker SHELXTL'
_diffrn_ambient_temperature 173(2)
_diffrn_measured_fraction_theta_full 0.937
_diffrn_measured_fraction_theta_max 0.937
_diffrn_measurement_device_type 'Bruker X8Apex CCD'
_diffrn_measurement_method 'phi and omega scans'
_diffrn_radiation_monochromator graphite
_diffrn_radiation_source 'fine-focus sealed tube'
_diffrn_radiation_type MoK\a
_diffrn_radiation_wavelength 0.71073
_diffrn_reflns_av_R_equivalents 0.0450
_diffrn_reflns_av_sigmaI/netI 0.0385
_diffrn_reflns_limit_h_max 13
_diffrn_reflns_limit_h_min -13
_diffrn_reflns_limit_k_max 16
_diffrn_reflns_limit_k_min -16
_diffrn_reflns_limit_l_max 16
_diffrn_reflns_limit_l_min -16
_diffrn_reflns_number 29353
_diffrn_reflns_theta_full 27.50
_diffrn_reflns_theta_max 27.50
_diffrn_reflns_theta_min 1.79
_exptl_absorpt_coefficient_mu 0.336
_exptl_absorpt_correction_T_max 0.9576
_exptl_absorpt_correction_T_min 0.8288
_exptl_absorpt_correction_type multi-scan
_exptl_crystal_colour colorless
_exptl_crystal_density_diffrn 1.019
_exptl_crystal_description prism
_exptl_crystal_F_000 482
_exptl_crystal_size_max 0.58
_exptl_crystal_size_mid 0.16
_exptl_crystal_size_min 0.13
_refine_diff_density_max 0.528
_refine_diff_density_min -0.275
_refine_diff_density_rms 0.069
_refine_ls_extinction_method none
_refine_ls_goodness_of_fit_ref 1.088
_refine_ls_hydrogen_treatment constr
_refine_ls_matrix_type full
_refine_ls_number_parameters 223
_refine_ls_number_reflns 6149
_refine_ls_number_restraints 0
_refine_ls_restrained_S_all 1.088
_refine_ls_R_factor_all 0.0721
_refine_ls_R_factor_gt 0.0472
_refine_ls_shift/su_max 0.023
_refine_ls_shift/su_mean 0.000
_refine_ls_structure_factor_coef Fsqd
_refine_ls_weighting_details 'calc w=1/[\s^2^(Fo^2^)+(0.0421P)^2^+1.6255P] where P=(Fo^2^+2Fc^2^)/3'
_refine_ls_weighting_scheme calc
_refine_ls_wR_factor_gt 0.1064
_refine_ls_wR_factor_ref 0.1256
_reflns_number_gt 4607
_reflns_number_total 6149
_reflns_threshold_expression >2sigma(I)
_cod_data_source_file c0dt00507j.txt
_cod_data_source_block w14oh
_cod_depositor_comments
;
The following automatic conversions were performed:

'_symmetry_cell_setting' value 'Triclinic' changed to 'triclinic'
according to /home/saulius/struct/CIF-dictionaries/cif_core.dic
dictionary named 'cif_core.dic' version 2.4.2 from 2011-04-26.

Automatic conversion script
Id: cif_fix_values 1891 2012-01-12 08:04:46Z andrius 
;
_cod_original_sg_symbol_H-M P-1
_cod_database_code 7026551

loop_
_symmetry_equiv_pos_as_xyz
'x, y, z'
'-x, -y, -z'

loop_
_atom_site_label
_atom_site_type_symbol
_atom_site_fract_x
_atom_site_fract_y
_atom_site_fract_z
_atom_site_U_iso_or_equiv
_atom_site_adp_type
_atom_site_occupancy
_atom_site_symmetry_multiplicity
_atom_site_calc_flag
_atom_site_refinement_flags
Si1 Si 0.78272(7) 0.62789(6) 0.10588(6) 0.02589(16) Uani 1 1 d .
Si2 Si 0.71873(7) 0.50423(6) 0.24947(6) 0.02582(16) Uani 1 1 d .
Si3 Si 0.59874(8) 0.39834(6) 0.20099(6) 0.03072(18) Uani 1 1 d .
Si4 Si 0.91060(8) 0.37831(7) 0.32570(7) 0.03449(19) Uani 1 1 d .
Si5 Si 0.73141(7) 0.81780(6) 0.16458(6) 0.02720(17) Uani 1 1 d .
Si6 Si 0.84841(8) 0.82801(7) 0.29363(7) 0.03367(19) Uani 1 1 d .
Si7 Si 0.47666(8) 0.93237(7) 0.22280(7) 0.03410(19) Uani 1 1 d .
O1 O 0.6862(2) 0.64421(17) 0.01418(17) 0.0400(5) Uani 1 1 d .
H1 H 0.6398 0.7160 0.0050 0.060 Uiso 1 1 calc R
C1 C 0.9802(3) 0.5603(2) 0.0245(2) 0.0305(6) Uani 1 1 d .
H1A H 1.0005 0.6146 -0.0356 0.037 Uiso 1 1 calc R
H1B H 1.0446 0.5508 0.0722 0.037 Uiso 1 1 calc R
C2 C 0.5703(3) 0.6047(2) 0.3631(2) 0.0353(6) Uani 1 1 d .
H2A H 0.4858 0.6544 0.3355 0.053 Uiso 1 1 calc R
H2B H 0.6100 0.6543 0.3877 0.053 Uiso 1 1 calc R
H2C H 0.5388 0.5570 0.4245 0.053 Uiso 1 1 calc R
C3 C 0.4310(3) 0.5056(3) 0.1621(3) 0.0509(8) Uani 1 1 d .
H3A H 0.4610 0.5500 0.0972 0.076 Uiso 1 1 calc R
H3B H 0.3681 0.5599 0.2226 0.076 Uiso 1 1 calc R
H3C H 0.3764 0.4630 0.1461 0.076 Uiso 1 1 calc R
C4 C 0.5337(4) 0.3159(3) 0.3248(3) 0.0470(8) Uani 1 1 d .
H4A H 0.4816 0.2724 0.3063 0.071 Uiso 1 1 calc R
H4B H 0.4670 0.3715 0.3835 0.071 Uiso 1 1 calc R
H4C H 0.6187 0.2607 0.3490 0.071 Uiso 1 1 calc R
C5 C 0.7175(4) 0.2930(3) 0.0861(3) 0.0467(8) Uani 1 1 d .
H5A H 0.6596 0.2549 0.0675 0.070 Uiso 1 1 calc R
H5B H 0.8012 0.2332 0.1085 0.070 Uiso 1 1 calc R
H5C H 0.7537 0.3356 0.0221 0.070 Uiso 1 1 calc R
C6 C 0.8298(4) 0.3765(5) 0.4757(3) 0.0854(16) Uani 1 1 d .
H6A H 0.9067 0.3269 0.5108 0.128 Uiso 1 1 calc R
H6B H 0.7520 0.3450 0.4916 0.128 Uiso 1 1 calc R
H6C H 0.7880 0.4567 0.5040 0.128 Uiso 1 1 calc R
C7 C 0.9849(4) 0.2253(3) 0.2730(4) 0.0668(11) Uani 1 1 d .
H7A H 1.0631 0.1749 0.3065 0.100 Uiso 1 1 calc R
H7B H 1.0250 0.2256 0.1934 0.100 Uiso 1 1 calc R
H7C H 0.9055 0.1953 0.2913 0.100 Uiso 1 1 calc R
C8 C 1.0715(4) 0.4232(3) 0.2985(3) 0.0568(9) Uani 1 1 d .
H8A H 1.0378 0.5030 0.3256 0.085 Uiso 1 1 calc R
H8B H 1.1179 0.4213 0.2197 0.085 Uiso 1 1 calc R
H8C H 1.1431 0.3689 0.3359 0.085 Uiso 1 1 calc R
C9 C 0.8117(3) 0.8939(3) 0.0384(3) 0.0409(7) Uani 1 1 d .
H9A H 0.7908 0.9747 0.0567 0.061 Uiso 1 1 calc R
H9B H 0.7671 0.8948 -0.0200 0.061 Uiso 1 1 calc R
H9C H 0.9185 0.8512 0.0136 0.061 Uiso 1 1 calc R
C10 C 0.7909(3) 0.7622(3) 0.4306(3) 0.0448(7) Uani 1 1 d .
H10A H 0.8194 0.6776 0.4228 0.067 Uiso 1 1 calc R
H10B H 0.6838 0.7991 0.4599 0.067 Uiso 1 1 calc R
H10C H 0.8393 0.7756 0.4806 0.067 Uiso 1 1 calc R
C11 C 1.0529(3) 0.7555(3) 0.2363(3) 0.0537(9) Uani 1 1 d .
H11A H 1.0836 0.7927 0.1665 0.081 Uiso 1 1 calc R
H11B H 1.0792 0.6719 0.2247 0.081 Uiso 1 1 calc R
H11C H 1.1027 0.7641 0.2877 0.081 Uiso 1 1 calc R
C12 C 0.8029(5) 0.9870(3) 0.3148(3) 0.0620(10) Uani 1 1 d .
H12A H 0.8546 0.9944 0.3653 0.093 Uiso 1 1 calc R
H12B H 0.6964 1.0264 0.3455 0.093 Uiso 1 1 calc R
H12C H 0.8337 1.0235 0.2446 0.093 Uiso 1 1 calc R
C13 C 0.4483(4) 1.0836(3) 0.1632(3) 0.0510(9) Uani 1 1 d .
H13A H 0.3444 1.1348 0.1890 0.077 Uiso 1 1 calc R
H13B H 0.4767 1.0792 0.0832 0.077 Uiso 1 1 calc R
H13C H 0.5092 1.1154 0.1862 0.077 Uiso 1 1 calc R
C14 C 0.4050(4) 0.9472(3) 0.3747(3) 0.0589(10) Uani 1 1 d .
H14A H 0.2997 0.9962 0.3940 0.088 Uiso 1 1 calc R
H14B H 0.4580 0.9839 0.4017 0.088 Uiso 1 1 calc R
H14C H 0.4200 0.8693 0.4081 0.088 Uiso 1 1 calc R
C15 C 0.3616(3) 0.8737(3) 0.1744(3) 0.0499(8) Uani 1 1 d .
H15A H 0.3705 0.7965 0.2077 0.075 Uiso 1 1 calc R
H15B H 0.3959 0.8661 0.0946 0.075 Uiso 1 1 calc R
H15C H 0.2584 0.9277 0.1954 0.075 Uiso 1 1 calc R

loop_
_atom_site_aniso_label
_atom_site_aniso_U_11
_atom_site_aniso_U_22
_atom_site_aniso_U_33
_atom_site_aniso_U_23
_atom_site_aniso_U_13
_atom_site_aniso_U_12
Si1 0.0264(3) 0.0253(3) 0.0244(4) -0.0054(3) -0.0023(3) -0.0099(3)
Si2 0.0250(3) 0.0277(3) 0.0258(4) -0.0030(3) -0.0045(3) -0.0120(3)
Si3 0.0303(4) 0.0337(4) 0.0317(4) -0.0056(3) -0.0053(3) -0.0163(3)
Si4 0.0282(4) 0.0400(4) 0.0354(5) 0.0037(3) -0.0097(3) -0.0132(3)
Si5 0.0263(3) 0.0251(3) 0.0290(4) -0.0059(3) -0.0045(3) -0.0089(3)
Si6 0.0368(4) 0.0321(4) 0.0374(5) -0.0042(3) -0.0122(3) -0.0158(3)
Si7 0.0283(4) 0.0308(4) 0.0389(5) -0.0074(3) -0.0059(3) -0.0069(3)
O1 0.0494(12) 0.0352(10) 0.0390(13) -0.0047(9) -0.0179(10) -0.0142(9)
C1 0.0318(13) 0.0260(13) 0.0295(15) -0.0047(10) 0.0021(10) -0.0127(11)
C2 0.0361(14) 0.0357(14) 0.0292(16) -0.0066(11) 0.0017(11) -0.0141(12)
C3 0.0407(17) 0.056(2) 0.066(3) -0.0036(16) -0.0242(16) -0.0208(15)
C4 0.0553(19) 0.0453(17) 0.045(2) -0.0057(14) -0.0017(15) -0.0308(15)
C5 0.0502(18) 0.0532(19) 0.039(2) -0.0164(14) -0.0012(14) -0.0255(15)
C6 0.043(2) 0.139(4) 0.043(3) 0.024(2) -0.0137(17) -0.007(2)
C7 0.060(2) 0.0352(18) 0.105(4) -0.0004(19) -0.037(2) -0.0066(16)
C8 0.0412(18) 0.063(2) 0.078(3) 0.0084(19) -0.0277(18) -0.0265(16)
C9 0.0405(16) 0.0396(16) 0.0388(19) 0.0008(12) -0.0054(13) -0.0152(13)
C10 0.0457(17) 0.0499(18) 0.043(2) 0.0018(14) -0.0168(14) -0.0198(14)
C11 0.0396(17) 0.073(2) 0.056(2) 0.0004(17) -0.0133(15) -0.0289(17)
C12 0.090(3) 0.0453(19) 0.067(3) -0.0094(17) -0.027(2) -0.0356(19)
C13 0.0425(17) 0.0279(15) 0.079(3) -0.0039(15) -0.0158(16) -0.0089(13)
C14 0.0449(19) 0.062(2) 0.045(2) -0.0166(17) 0.0000(15) 0.0006(16)
C15 0.0377(16) 0.0461(18) 0.071(3) 0.0006(16) -0.0185(16) -0.0186(14)

loop_
_atom_type_symbol
_atom_type_description
_atom_type_scat_dispersion_real
_atom_type_scat_dispersion_imag
_atom_type_scat_source
C C 0.0033 0.0016 'International Tables Vol C Tables 4.2.6.8 and 6.1.1.4'
H H 0.0000 0.0000 'International Tables Vol C Tables 4.2.6.8 and 6.1.1.4'
O O 0.0106 0.0060 'International Tables Vol C Tables 4.2.6.8 and 6.1.1.4'
Si Si 0.0817 0.0704 'International Tables Vol C Tables 4.2.6.8 and 6.1.1.4'

loop_
_geom_angle_atom_site_label_1
_geom_angle_atom_site_label_2
_geom_angle_atom_site_label_3
_geom_angle
_geom_angle_site_symmetry_1
O1 Si1 C1 103.92(12) .
O1 Si1 Si2 109.31(8) .
C1 Si1 Si2 112.16(9) .
O1 Si1 Si5 107.34(7) .
C1 Si1 Si5 110.19(8) .
Si2 Si1 Si5 113.38(4) .
C2 Si2 Si3 103.51(9) .
C2 Si2 Si1 106.44(9) .
Si3 Si2 Si1 111.57(4) .
C2 Si2 Si4 107.34(10) .
Si3 Si2 Si4 110.90(4) .
Si1 Si2 Si4 116.09(4) .
C5 Si3 C3 109.46(16) .
C5 Si3 C4 109.46(15) .
C3 Si3 C4 107.23(16) .
C5 Si3 Si2 113.62(10) .
C3 Si3 Si2 108.47(10) .
C4 Si3 Si2 108.39(11) .
C6 Si4 C8 108.6(2) .
C6 Si4 C7 108.8(2) .
C8 Si4 C7 106.53(18) .
C6 Si4 Si2 106.87(12) .
C8 Si4 Si2 114.82(12) .
C7 Si4 Si2 111.14(13) .
C9 Si5 Si6 103.96(10) .
C9 Si5 Si7 106.80(10) .
Si6 Si5 Si7 109.92(4) .
C9 Si5 Si1 105.36(10) .
Si6 Si5 Si1 116.50(4) .
Si7 Si5 Si1 113.30(4) .
C12 Si6 C10 107.61(17) .
C12 Si6 C11 108.14(18) .
C10 Si6 C11 109.47(16) .
C12 Si6 Si5 107.29(13) .
C10 Si6 Si5 115.07(10) .
C11 Si6 Si5 109.03(12) .
C14 Si7 C15 107.73(18) .
C14 Si7 C13 107.73(17) .
C15 Si7 C13 108.00(16) .
C14 Si7 Si5 113.06(11) .
C15 Si7 Si5 112.85(11) .
C13 Si7 Si5 107.24(11) .
Si1 O1 H1 109.5 .
C1 C1 Si1 113.4(2) 2_765
C1 C1 H1A 108.9 2_765
Si1 C1 H1A 108.9 .
C1 C1 H1B 108.9 2_765
Si1 C1 H1B 108.9 .
H1A C1 H1B 107.7 .
Si2 C2 H2A 109.5 .
Si2 C2 H2B 109.5 .
H2A C2 H2B 109.5 .
Si2 C2 H2C 109.5 .
H2A C2 H2C 109.5 .
H2B C2 H2C 109.5 .
Si3 C3 H3A 109.5 .
Si3 C3 H3B 109.5 .
H3A C3 H3B 109.5 .
Si3 C3 H3C 109.5 .
H3A C3 H3C 109.5 .
H3B C3 H3C 109.5 .
Si3 C4 H4A 109.5 .
Si3 C4 H4B 109.5 .
H4A C4 H4B 109.5 .
Si3 C4 H4C 109.5 .
H4A C4 H4C 109.5 .
H4B C4 H4C 109.5 .
Si3 C5 H5A 109.5 .
Si3 C5 H5B 109.5 .
H5A C5 H5B 109.5 .
Si3 C5 H5C 109.5 .
H5A C5 H5C 109.5 .
H5B C5 H5C 109.5 .
Si4 C6 H6A 109.5 .
Si4 C6 H6B 109.5 .
H6A C6 H6B 109.5 .
Si4 C6 H6C 109.5 .
H6A C6 H6C 109.5 .
H6B C6 H6C 109.5 .
Si4 C7 H7A 109.5 .
Si4 C7 H7B 109.5 .
H7A C7 H7B 109.5 .
Si4 C7 H7C 109.5 .
H7A C7 H7C 109.5 .
H7B C7 H7C 109.5 .
Si4 C8 H8A 109.5 .
Si4 C8 H8B 109.5 .
H8A C8 H8B 109.5 .
Si4 C8 H8C 109.5 .
H8A C8 H8C 109.5 .
H8B C8 H8C 109.5 .
Si5 C9 H9A 109.5 .
Si5 C9 H9B 109.5 .
H9A C9 H9B 109.5 .
Si5 C9 H9C 109.5 .
H9A C9 H9C 109.5 .
H9B C9 H9C 109.5 .
Si6 C10 H10A 109.5 .
Si6 C10 H10B 109.5 .
H10A C10 H10B 109.5 .
Si6 C10 H10C 109.5 .
H10A C10 H10C 109.5 .
H10B C10 H10C 109.5 .
Si6 C11 H11A 109.5 .
Si6 C11 H11B 109.5 .
H11A C11 H11B 109.5 .
Si6 C11 H11C 109.5 .
H11A C11 H11C 109.5 .
H11B C11 H11C 109.5 .
Si6 C12 H12A 109.5 .
Si6 C12 H12B 109.5 .
H12A C12 H12B 109.5 .
Si6 C12 H12C 109.5 .
H12A C12 H12C 109.5 .
H12B C12 H12C 109.5 .
Si7 C13 H13A 109.5 .
Si7 C13 H13B 109.5 .
H13A C13 H13B 109.5 .
Si7 C13 H13C 109.5 .
H13A C13 H13C 109.5 .
H13B C13 H13C 109.5 .
Si7 C14 H14A 109.5 .
Si7 C14 H14B 109.5 .
H14A C14 H14B 109.5 .
Si7 C14 H14C 109.5 .
H14A C14 H14C 109.5 .
H14B C14 H14C 109.5 .
Si7 C15 H15A 109.5 .
Si7 C15 H15B 109.5 .
H15A C15 H15B 109.5 .
Si7 C15 H15C 109.5 .
H15A C15 H15C 109.5 .
H15B C15 H15C 109.5 .

loop_
_geom_bond_atom_site_label_1
_geom_bond_atom_site_label_2
_geom_bond_distance
_geom_bond_site_symmetry_2
Si1 O1 1.691(2) .
Si1 C1 1.878(3) .
Si1 Si2 2.3589(10) .
Si1 Si5 2.3645(9) .
Si2 C2 1.905(3) .
Si2 Si3 2.3510(9) .
Si2 Si4 2.3654(10) .
Si3 C5 1.874(3) .
Si3 C3 1.874(3) .
Si3 C4 1.878(3) .
Si4 C6 1.857(4) .
Si4 C8 1.868(3) .
Si4 C7 1.869(4) .
Si5 C9 1.909(3) .
Si5 Si6 2.3468(10) .
Si5 Si7 2.3643(10) .
Si6 C12 1.871(3) .
Si6 C10 1.875(3) .
Si6 C11 1.875(3) .
Si7 C14 1.870(4) .
Si7 C15 1.874(3) .
Si7 C13 1.879(3) .
O1 H1 0.8400 .
C1 C1 1.546(5) 2_765
C1 H1A 0.9900 .
C1 H1B 0.9900 .
C2 H2A 0.9800 .
C2 H2B 0.9800 .
C2 H2C 0.9800 .
C3 H3A 0.9800 .
C3 H3B 0.9800 .
C3 H3C 0.9800 .
C4 H4A 0.9800 .
C4 H4B 0.9800 .
C4 H4C 0.9800 .
C5 H5A 0.9800 .
C5 H5B 0.9800 .
C5 H5C 0.9800 .
C6 H6A 0.9800 .
C6 H6B 0.9800 .
C6 H6C 0.9800 .
C7 H7A 0.9800 .
C7 H7B 0.9800 .
C7 H7C 0.9800 .
C8 H8A 0.9800 .
C8 H8B 0.9800 .
C8 H8C 0.9800 .
C9 H9A 0.9800 .
C9 H9B 0.9800 .
C9 H9C 0.9800 .
C10 H10A 0.9800 .
C10 H10B 0.9800 .
C10 H10C 0.9800 .
C11 H11A 0.9800 .
C11 H11B 0.9800 .
C11 H11C 0.9800 .
C12 H12A 0.9800 .
C12 H12B 0.9800 .
C12 H12C 0.9800 .
C13 H13A 0.9800 .
C13 H13B 0.9800 .
C13 H13C 0.9800 .
C14 H14A 0.9800 .
C14 H14B 0.9800 .
C14 H14C 0.9800 .
C15 H15A 0.9800 .
C15 H15B 0.9800 .
C15 H15C 0.9800 .

loop_
_geom_torsion_atom_site_label_1
_geom_torsion_atom_site_label_2
_geom_torsion_atom_site_label_3
_geom_torsion_atom_site_label_4
_geom_torsion
_geom_torsion_site_symmetry_4
O1 Si1 Si2 C2 -95.73(12) .
C1 Si1 Si2 C2 149.56(13) .
Si5 Si1 Si2 C2 23.97(10) .
O1 Si1 Si2 Si3 16.52(9) .
C1 Si1 Si2 Si3 -98.19(10) .
Si5 Si1 Si2 Si3 136.21(4) .
O1 Si1 Si2 Si4 144.89(8) .
C1 Si1 Si2 Si4 30.18(10) .
Si5 Si1 Si2 Si4 -95.41(5) .
C2 Si2 Si3 C5 178.41(16) .
Si1 Si2 Si3 C5 64.33(14) .
Si4 Si2 Si3 C5 -66.76(14) .
C2 Si2 Si3 C3 56.43(16) .
Si1 Si2 Si3 C3 -57.65(14) .
Si4 Si2 Si3 C3 171.26(13) .
C2 Si2 Si3 C4 -59.68(15) .
Si1 Si2 Si3 C4 -173.76(11) .
Si4 Si2 Si3 C4 55.15(12) .
C2 Si2 Si4 C6 21.1(2) .
Si3 Si2 Si4 C6 -91.3(2) .
Si1 Si2 Si4 C6 139.9(2) .
C2 Si2 Si4 C8 -99.41(17) .
Si3 Si2 Si4 C8 148.18(15) .
Si1 Si2 Si4 C8 19.48(15) .
C2 Si2 Si4 C7 139.59(18) .
Si3 Si2 Si4 C7 27.19(16) .
Si1 Si2 Si4 C7 -101.51(16) .
O1 Si1 Si5 C9 -65.39(13) .
C1 Si1 Si5 C9 47.14(14) .
Si2 Si1 Si5 C9 173.79(10) .
O1 Si1 Si5 Si6 179.99(9) .
C1 Si1 Si5 Si6 -67.48(11) .
Si2 Si1 Si5 Si6 59.17(5) .
O1 Si1 Si5 Si7 51.00(10) .
C1 Si1 Si5 Si7 163.54(10) .
Si2 Si1 Si5 Si7 -69.81(5) .
C9 Si5 Si6 C12 59.28(17) .
Si7 Si5 Si6 C12 -54.73(15) .
Si1 Si5 Si6 C12 174.68(14) .
C9 Si5 Si6 C10 178.97(14) .
Si7 Si5 Si6 C10 64.96(12) .
Si1 Si5 Si6 C10 -65.63(12) .
C9 Si5 Si6 C11 -57.62(16) .
Si7 Si5 Si6 C11 -171.62(13) .
Si1 Si5 Si6 C11 57.79(13) .
C9 Si5 Si7 C14 -139.24(18) .
Si6 Si5 Si7 C14 -27.06(15) .
Si1 Si5 Si7 C14 105.21(15) .
C9 Si5 Si7 C15 98.17(16) .
Si6 Si5 Si7 C15 -149.65(13) .
Si1 Si5 Si7 C15 -17.38(14) .
C9 Si5 Si7 C13 -20.64(17) .
Si6 Si5 Si7 C13 91.54(13) .
Si1 Si5 Si7 C13 -136.19(13) .
O1 Si1 C1 C1 -60.9(3) 2_765
Si2 Si1 C1 C1 57.1(3) 2_765
Si5 Si1 C1 C1 -175.6(2) 2_765
